data_1548217
loop_
_publ_author_name
'Hao-Long Zhou'
'Yue-Biao Zhang'
'Jie-Peng Zhang'
'Xiao-Ming Chen'

_publ_section_title
;
 Supramolecular-jack-like guest in ultramicroporous crystal for
 exceptional thermal expansion behaviour
;
_journal_name_full 'Nature Communications'
_journal_page_first 6917
_journal_paper_doi 10.1038/ncomms7917
_journal_volume 6
_journal_year 2015
_chemical_formula_sum 'C24 H16 Cd N2 O4'
_chemical_formula_weight 508.79
_space_group_IT_number 14
_symmetry_cell_setting monoclinic
_symmetry_space_group_name_Hall '-P 2ybc'
_symmetry_space_group_name_H-M 'P 1 21/c 1'
_atom_sites_solution_hydrogens geom
_atom_sites_solution_primary direct
_atom_sites_solution_secondary difmap
_cell_angle_alpha 90.00
_cell_angle_beta 97.9248(17)
_cell_angle_gamma 90.00
_cell_formula_units_Z 4
_cell_length_a 10.10785(19)
_cell_length_b 17.0515(4)
_cell_length_c 14.7514(3)
_cell_measurement_reflns_used 3900
_cell_measurement_temperature 300(2)
_cell_measurement_theta_max 73.3990
_cell_measurement_theta_min 5.1090
_cell_volume 2518.18(9)
_computing_cell_refinement
;
CrysAlisPro, Agilent Technologies,
Version 1.171.36.32 (release 02-08-2013 CrysAlis171 .NET)
(compiled Aug  2 2013,16:46:58)
;
_computing_data_collection
;
CrysAlisPro, Agilent Technologies,
Version 1.171.36.32 (release 02-08-2013 CrysAlis171 .NET)
(compiled Aug  2 2013,16:46:58)
;
_computing_data_reduction
;
CrysAlisPro, Agilent Technologies,
Version 1.171.36.32 (release 02-08-2013 CrysAlis171 .NET)
(compiled Aug  2 2013,16:46:58)
;
_computing_molecular_graphics 'SHELXTL v6.12 (Bruker AXS, 2001)'
_computing_publication_material 'Diamond v3.2 (Crystal Impact GbR, 2012)'
_computing_structure_refinement 'SHELXL-97 (Sheldrick, 1997)'
_computing_structure_solution 'SHELXS-97 (Sheldrick, 1990)'
_diffrn_ambient_temperature 300(2)
_diffrn_measured_fraction_theta_full 0.984
_diffrn_measured_fraction_theta_max 0.984
_diffrn_measurement_device_type 'SuperNova, Dual, Cu at zero, Atlas'
_diffrn_measurement_method '/w scans'
_diffrn_radiation_monochromator graphite
_diffrn_radiation_source 'SuperNova (Cu) X-ray Source'
_diffrn_radiation_type CuK\a
_diffrn_radiation_wavelength 1.54184
_diffrn_reflns_av_R_equivalents 0.0289
_diffrn_reflns_av_unetI/netI 0.0381
_diffrn_reflns_limit_h_max 12
_diffrn_reflns_limit_h_min -5
_diffrn_reflns_limit_k_max 20
_diffrn_reflns_limit_k_min -19
_diffrn_reflns_limit_l_max 17
_diffrn_reflns_limit_l_min -17
_diffrn_reflns_number 8438
_diffrn_reflns_theta_full 69.98
_diffrn_reflns_theta_max 69.98
_diffrn_reflns_theta_min 4.42
_exptl_absorpt_coefficient_mu 7.185
_exptl_absorpt_correction_T_max 0.5336
_exptl_absorpt_correction_T_min 0.3579
_exptl_absorpt_correction_type multi-scan
_exptl_absorpt_process_details
;
CrysAlisPro, Agilent Technologies,
Version 1.171.36.32 (release 02-08-2013 CrysAlis171 .NET)
(compiled Aug  2 2013,16:46:58)
Empirical absorption correction using spherical harmonics,
 implemented in SCALE3 ABSPACK scaling algorithm.
;
_exptl_crystal_colour colourless
_exptl_crystal_density_diffrn 1.342
_exptl_crystal_density_method 'not measured'
_exptl_crystal_description block
_exptl_crystal_F_000 1016
_exptl_crystal_size_max 0.18
_exptl_crystal_size_mid 0.10
_exptl_crystal_size_min 0.10
_refine_diff_density_max 1.218
_refine_diff_density_min -0.786
_refine_diff_density_rms 0.093
_refine_ls_extinction_method none
_refine_ls_goodness_of_fit_ref 1.064
_refine_ls_hydrogen_treatment constr
_refine_ls_matrix_type full
_refine_ls_number_parameters 280
_refine_ls_number_reflns 4698
_refine_ls_number_restraints 0
_refine_ls_restrained_S_all 1.064
_refine_ls_R_factor_all 0.0552
_refine_ls_R_factor_gt 0.0456
_refine_ls_shift/su_max 0.001
_refine_ls_shift/su_mean 0.000
_refine_ls_structure_factor_coef Fsqd
_refine_ls_weighting_details 'calc w=1/[\s^2^(Fo^2^)+(0.0805P)^2^+2.1267P] where P=(Fo^2^+2Fc^2^)/3'
_refine_ls_weighting_scheme calc
_refine_ls_wR_factor_gt 0.1282
_refine_ls_wR_factor_ref 0.1407
_reflns_number_gt 3923
_reflns_number_total 4698
_reflns_threshold_expression >2sigma(I)
_cod_data_source_file 2.cif
_cod_data_source_block 2
_cod_depositor_comments
;
The following automatic conversions were performed:

'_symmetry_cell_setting' value 'Monoclinic' changed to 'monoclinic'
according to the built-in table from CIF Core dictionary named
'cif_core.dic' version 2.4.1 from 2010-06-29.

Automatic conversion script
Id: cif_fix_values 5376 2017-05-30 11:51:03Z andrius 
;
_cod_original_cell_volume 2518.17(9)
_cod_original_sg_symbol_H-M P2(1)/c
_cod_database_code 1548217

loop_
_symmetry_equiv_pos_as_xyz
'x, y, z'
'-x, y+1/2, -z+1/2'
'-x, -y, -z'
'x, -y-1/2, z-1/2'

loop_
_atom_site_label
_atom_site_type_symbol
_atom_site_fract_x
_atom_site_fract_y
_atom_site_fract_z
_atom_site_U_iso_or_equiv
_atom_site_adp_type
_atom_site_occupancy
_atom_site_symmetry_multiplicity
_atom_site_calc_flag
_atom_site_refinement_flags
_atom_site_disorder_assembly
_atom_site_disorder_group
Cd1 Cd 0.86734(3) 0.578269(18) 0.52632(2) 0.04714(15) Uani 1 1 d . . .
O1 O 0.7542(4) 0.5400(2) 0.3891(2) 0.0655(9) Uani 1 1 d . . .
O3 O 0.6899(4) 0.6658(3) 0.5346(3) 0.0794(12) Uani 1 1 d . . .
O4 O 0.8367(4) 0.6566(3) 0.6581(3) 0.0708(10) Uani 1 1 d . . .
O2 O 0.9375(4) 0.4714(2) 0.3975(3) 0.0643(9) Uani 1 1 d . . .
N1 N 1.0062(4) 0.1697(3) 0.0375(3) 0.0603(10) Uani 1 1 d . . .
N2 N 0.2387(4) 0.9795(3) 0.9026(3) 0.0573(9) Uani 1 1 d . . .
C1 C 0.8242(5) 0.4883(3) 0.3596(3) 0.0501(10) Uani 1 1 d . . .
C2 C 0.7654(6) 0.4440(4) 0.2758(4) 0.0668(14) Uani 1 1 d . . .
C3 C 0.8390(5) 0.3878(3) 0.2363(3) 0.0571(11) Uani 1 1 d . . .
H3A H 0.9268 0.3780 0.2619 0.069 Uiso 1 1 calc R . .
C4 C 0.7841(6) 0.3459(4) 0.1592(4) 0.0787(18) Uani 1 1 d . . .
C5 C 0.6514(8) 0.3615(7) 0.1237(7) 0.153(5) Uani 1 1 d . . .
H5A H 0.6121 0.3339 0.0726 0.184 Uiso 1 1 calc R . .
C6 C 0.5777(9) 0.4165(7) 0.1625(8) 0.186(8) Uani 1 1 d . . .
H6A H 0.4895 0.4257 0.1375 0.223 Uiso 1 1 calc R . .
C7 C 0.6338(8) 0.4586(6) 0.2388(6) 0.129(4) Uani 1 1 d . . .
H7A H 0.5838 0.4961 0.2648 0.155 Uiso 1 1 calc R . .
C8 C 1.0331(8) 0.1891(5) 0.1244(5) 0.103(3) Uani 1 1 d . . .
H8 H 1.1021 0.1626 0.1600 0.123 Uiso 1 1 calc R . .
C9 C 0.9663(8) 0.2457(5) 0.1663(5) 0.113(3) Uani 1 1 d . . .
H9 H 0.9920 0.2571 0.2278 0.135 Uiso 1 1 calc R . .
C10 C 0.8619(6) 0.2853(4) 0.1177(4) 0.0688(14) Uani 1 1 d . . .
C11 C 0.8297(9) 0.2593(5) 0.0296(5) 0.110(3) Uani 1 1 d . . .
H11 H 0.7560 0.2806 -0.0067 0.132 Uiso 1 1 calc R . .
C12 C 0.9017(10) 0.2036(5) -0.0059(5) 0.116(3) Uani 1 1 d . . .
H12 H 0.8742 0.1884 -0.0661 0.140 Uiso 1 1 calc R . .
C13 C 0.7295(5) 0.6809(3) 0.6172(3) 0.0580(12) Uani 1 1 d . . .
C14 C 0.6420(5) 0.7322(4) 0.6668(4) 0.0641(13) Uani 1 1 d . . .
C15 C 0.5360(10) 0.7709(8) 0.6233(5) 0.166(6) Uani 1 1 d . . .
H15 H 0.5163 0.7666 0.5600 0.199 Uiso 1 1 calc R . .
C16 C 0.4555(10) 0.8169(7) 0.6698(5) 0.169(6) Uani 1 1 d . . .
H16 H 0.3824 0.8418 0.6368 0.202 Uiso 1 1 calc R . .
C17 C 0.4784(5) 0.8273(3) 0.7605(4) 0.0634(13) Uani 1 1 d . . .
C18 C 0.5858(7) 0.7883(5) 0.8051(4) 0.103(3) Uani 1 1 d . . .
H18 H 0.6062 0.7941 0.8682 0.123 Uiso 1 1 calc R . .
C19 C 0.6658(7) 0.7404(5) 0.7595(5) 0.097(3) Uani 1 1 d . . .
H19 H 0.7365 0.7134 0.7927 0.116 Uiso 1 1 calc R . .
C20 C 0.2036(7) 0.9613(5) 0.8156(4) 0.093(2) Uani 1 1 d . . .
H20 H 0.1249 0.9824 0.7853 0.111 Uiso 1 1 calc R . .
C21 C 0.2777(7) 0.9125(5) 0.7671(5) 0.094(3) Uani 1 1 d . . .
H21 H 0.2487 0.9025 0.7056 0.113 Uiso 1 1 calc R . .
C22 C 0.3943(5) 0.8786(3) 0.8092(4) 0.0588(12) Uani 1 1 d . . .
C23 C 0.4274(6) 0.8978(4) 0.9013(4) 0.0774(17) Uani 1 1 d . . .
H23 H 0.5041 0.8767 0.9345 0.093 Uiso 1 1 calc R . .
C24 C 0.3500(6) 0.9465(4) 0.9428(4) 0.0773(16) Uani 1 1 d . . .
H24 H 0.3767 0.9579 1.0043 0.093 Uiso 1 1 calc R . .

loop_
_atom_site_aniso_label
_atom_site_aniso_U_11
_atom_site_aniso_U_22
_atom_site_aniso_U_33
_atom_site_aniso_U_23
_atom_site_aniso_U_13
_atom_site_aniso_U_12
Cd1 0.0529(2) 0.0467(2) 0.0438(2) -0.00144(11) 0.01358(13) -0.00019(12)
O1 0.075(2) 0.068(2) 0.0540(19) -0.0165(17) 0.0113(16) 0.0100(19)
O3 0.081(3) 0.103(3) 0.052(2) -0.029(2) -0.0010(17) 0.032(2)
O4 0.062(2) 0.090(3) 0.059(2) -0.0221(19) 0.0014(16) 0.017(2)
O2 0.060(2) 0.072(2) 0.058(2) -0.0061(17) -0.0044(15) 0.0070(18)
N1 0.062(2) 0.060(2) 0.059(2) -0.012(2) 0.0077(19) 0.005(2)
N2 0.054(2) 0.062(2) 0.055(2) -0.0052(19) 0.0065(17) 0.0073(19)
C1 0.057(3) 0.052(2) 0.042(2) 0.0024(18) 0.0126(19) -0.001(2)
C2 0.065(3) 0.077(3) 0.057(3) -0.022(3) 0.001(2) 0.011(3)
C3 0.058(3) 0.061(3) 0.052(2) -0.012(2) 0.005(2) 0.008(2)
C4 0.065(3) 0.095(4) 0.072(4) -0.035(3) -0.007(3) 0.020(3)
C5 0.093(5) 0.198(11) 0.150(8) -0.121(8) -0.052(5) 0.061(6)
C6 0.088(6) 0.247(14) 0.199(12) -0.158(11) -0.068(7) 0.081(7)
C7 0.079(4) 0.161(8) 0.135(7) -0.094(7) -0.029(4) 0.055(5)
C8 0.110(5) 0.119(6) 0.072(4) -0.033(4) -0.013(4) 0.053(5)
C9 0.117(6) 0.132(7) 0.079(4) -0.052(5) -0.025(4) 0.061(5)
C10 0.068(3) 0.074(3) 0.060(3) -0.025(3) -0.004(2) 0.011(3)
C11 0.125(6) 0.128(7) 0.064(4) -0.038(4) -0.031(4) 0.047(5)
C12 0.156(7) 0.128(7) 0.055(3) -0.036(4) -0.022(4) 0.066(6)
C13 0.058(3) 0.063(3) 0.052(3) -0.013(2) 0.004(2) 0.008(2)
C14 0.064(3) 0.074(3) 0.052(3) -0.015(2) 0.003(2) 0.013(3)
C15 0.161(8) 0.264(14) 0.058(4) -0.060(6) -0.032(5) 0.141(9)
C16 0.146(8) 0.271(14) 0.073(4) -0.073(7) -0.042(5) 0.150(9)
C17 0.060(3) 0.074(3) 0.055(3) -0.016(2) 0.003(2) 0.014(3)
C18 0.099(5) 0.148(7) 0.058(3) -0.029(4) -0.004(3) 0.058(5)
C19 0.088(4) 0.135(6) 0.063(3) -0.026(4) -0.006(3) 0.058(5)
C20 0.082(4) 0.128(6) 0.066(4) -0.025(4) -0.002(3) 0.048(4)
C21 0.087(4) 0.128(6) 0.064(4) -0.034(4) -0.007(3) 0.049(4)
C22 0.051(3) 0.069(3) 0.055(3) -0.013(2) 0.005(2) 0.006(2)
C23 0.065(3) 0.105(5) 0.058(3) -0.011(3) -0.006(2) 0.027(3)
C24 0.077(4) 0.099(4) 0.053(3) -0.017(3) 0.000(3) 0.012(3)

loop_
_atom_type_symbol
_atom_type_description
_atom_type_scat_dispersion_real
_atom_type_scat_dispersion_imag
_atom_type_scat_source
Cd Cd 0.1185 4.6533 'International Tables Vol C Tables 4.2.6.8 and 6.1.1.4'
C C 0.0181 0.0091 'International Tables Vol C Tables 4.2.6.8 and 6.1.1.4'
H H 0.0000 0.0000 'International Tables Vol C Tables 4.2.6.8 and 6.1.1.4'
N N 0.0311 0.0180 'International Tables Vol C Tables 4.2.6.8 and 6.1.1.4'
O O 0.0492 0.0322 'International Tables Vol C Tables 4.2.6.8 and 6.1.1.4'

loop_
_geom_angle_atom_site_label_1
_geom_angle_atom_site_label_2
_geom_angle_atom_site_label_3
_geom_angle
_geom_angle_site_symmetry_1
_geom_angle_site_symmetry_3
O1 Cd1 O2 128.45(13) . 3_766
O1 Cd1 N1 93.99(15) . 2_755
O2 Cd1 N1 87.78(15) 3_766 2_755
O1 Cd1 N2 89.28(15) . 2_646
O2 Cd1 N2 86.02(14) 3_766 2_646
N1 Cd1 N2 173.75(15) 2_755 2_646
O1 Cd1 O3 86.26(13) . .
O2 Cd1 O3 145.13(13) 3_766 .
N1 Cd1 O3 93.58(17) 2_755 .
N2 Cd1 O3 91.95(17) 2_646 .
O1 Cd1 O4 140.31(13) . .
O2 Cd1 O4 90.40(13) 3_766 .
N1 Cd1 O4 95.45(16) 2_755 .
N2 Cd1 O4 85.36(16) 2_646 .
O3 Cd1 O4 54.76(12) . .
O1 Cd1 C13 113.32(14) . .
O2 Cd1 C13 117.59(14) 3_766 .
N1 Cd1 C13 96.76(18) 2_755 .
N2 Cd1 C13 86.80(17) 2_646 .
O3 Cd1 C13 27.65(14) . .
O4 Cd1 C13 27.21(14) . .
C1 O1 Cd1 105.8(3) . .
C13 O3 Cd1 92.2(3) . .
C13 O4 Cd1 89.6(3) . .
C1 O2 Cd1 171.0(4) . 3_766
C12 N1 C8 114.4(5) . .
C12 N1 Cd1 124.3(4) . 2_745
C8 N1 Cd1 121.2(4) . 2_745
C20 N2 C24 115.7(5) . .
C20 N2 Cd1 122.1(4) . 2_656
C24 N2 Cd1 121.5(4) . 2_656
O2 C1 O1 122.8(4) . .
O2 C1 C2 119.4(4) . .
O1 C1 C2 117.7(4) . .
C3 C2 C7 119.9(5) . .
C3 C2 C1 121.2(5) . .
C7 C2 C1 118.8(5) . .
C2 C3 C4 121.3(5) . .
C3 C4 C5 117.6(5) . .
C3 C4 C10 121.4(5) . .
C5 C4 C10 121.0(5) . .
C6 C5 C4 121.5(7) . .
C5 C6 C7 120.5(7) . .
C6 C7 C2 119.2(6) . .
N1 C8 C9 124.6(6) . .
C10 C9 C8 120.2(6) . .
C9 C10 C11 113.7(6) . .
C9 C10 C4 122.9(5) . .
C11 C10 C4 123.2(6) . .
C12 C11 C10 121.8(7) . .
N1 C12 C11 124.9(6) . .
O4 C13 O3 123.0(5) . .
O4 C13 C14 119.5(4) . .
O3 C13 C14 117.5(5) . .
O4 C13 Cd1 63.2(3) . .
O3 C13 Cd1 60.2(3) . .
C14 C13 Cd1 174.4(4) . .
C15 C14 C19 116.6(5) . .
C15 C14 C13 122.5(5) . .
C19 C14 C13 120.9(5) . .
C14 C15 C16 121.8(6) . .
C17 C16 C15 122.7(6) . .
C16 C17 C18 115.8(5) . .
C16 C17 C22 122.2(5) . .
C18 C17 C22 122.0(5) . .
C17 C18 C19 122.2(6) . .
C14 C19 C18 120.8(6) . .
N2 C20 C21 123.5(6) . .
C22 C21 C20 120.6(6) . .
C21 C22 C23 114.6(5) . .
C21 C22 C17 122.9(5) . .
C23 C22 C17 122.5(5) . .
C24 C23 C22 120.8(5) . .
N2 C24 C23 124.8(5) . .

loop_
_geom_bond_atom_site_label_1
_geom_bond_atom_site_label_2
_geom_bond_distance
_geom_bond_site_symmetry_2
Cd1 O1 2.279(4) .
Cd1 O2 2.293(4) 3_766
Cd1 N1 2.298(4) 2_755
Cd1 N2 2.323(4) 2_646
Cd1 O3 2.349(4) .
Cd1 O4 2.414(4) .
Cd1 C13 2.705(5) .
O1 C1 1.245(6) .
O3 C13 1.256(6) .
O4 C13 1.237(6) .
O2 C1 1.238(6) .
O2 Cd1 2.293(4) 3_766
N1 C12 1.294(9) .
N1 C8 1.317(8) .
N1 Cd1 2.298(4) 2_745
N2 C20 1.321(8) .
N2 C24 1.323(8) .
N2 Cd1 2.323(4) 2_656
C1 C2 1.501(7) .
C2 C3 1.389(7) .
C2 C7 1.390(9) .
C3 C4 1.393(7) .
C4 C5 1.396(9) .
C4 C10 1.481(8) .
C5 C6 1.372(11) .
C6 C7 1.388(11) .
C8 C9 1.372(9) .
C9 C10 1.370(9) .
C10 C11 1.370(8) .
C11 C12 1.344(10) .
C13 C14 1.504(7) .
C14 C15 1.345(9) .
C14 C19 1.363(8) .
C15 C16 1.379(10) .
C16 C17 1.338(8) .
C17 C18 1.362(8) .
C17 C22 1.474(7) .
C18 C19 1.387(8) .
C20 C21 1.382(8) .
C21 C22 1.381(8) .
C22 C23 1.393(8) .
C23 C24 1.345(9) .
